data_4516065
loop_
_publ_author_name
'Srisupap, Natta'
'Wised, Kritdikul'
'Tsutsumi, Ken'
'Nomura, Kotohiro'

_publ_section_title
;
 Synthesis of (Arylmido)niobium(V) Complexes Containing Ketimide,
 Phenoxide Ligands, and Some Reactions with Phenols and Alcohols.
;
_journal_issue 6
_journal_name_full 'ACS omega'
_journal_page_first 6166
_journal_page_last 6181
_journal_paper_doi 10.1021/acsomega.8b01065
_journal_volume 3
_journal_year 2018
_chemical_formula_moiety 'C39 H64 F9 N4 Nb O'
_chemical_formula_sum 'C39 H64 F9 N4 Nb O'
_chemical_formula_weight 868.85
_space_group_crystal_system monoclinic
_space_group_IT_number 14
_space_group_name_Hall '-P 2yn'
_space_group_name_H-M_alt 'P 1 21/n 1'
_atom_sites_solution_hydrogens geom
_atom_sites_solution_primary direct
_atom_sites_solution_secondary difmap
_cell_angle_alpha 90.0000
_cell_angle_beta 91.823(2)
_cell_angle_gamma 90.0000
_cell_formula_units_Z 4
_cell_length_a 11.7181(3)
_cell_length_b 18.3197(5)
_cell_length_c 20.1982(5)
_cell_measurement_reflns_used 20316
_cell_measurement_temperature 93
_cell_measurement_theta_max 30.65
_cell_measurement_theta_min 2.33
_cell_volume 4333.79(19)
_computing_cell_refinement 'CrysAlisPro 1.171.38.41 (Rigaku OD, 2015)'
_computing_data_collection 'CrysAlisPro 1.171.38.41 (Rigaku OD, 2015)'
_computing_data_reduction 'CrysAlisPro 1.171.38.41 (Rigaku OD, 2015)'
_computing_molecular_graphics 'CrystalStructure 4.2.3'
_computing_publication_material 'CrystalStructure 4.2.3 (Rigaku, 2016)'
_computing_structure_refinement 'SHELXL Version 2014/7 (Sheldrick, 2008)'
_computing_structure_solution 'SHELXT (Sheldrick, 2014)'
_diffrn_ambient_temperature 93
_diffrn_detector_area_resol_mean 5.811
_diffrn_measured_fraction_theta_full 0.997
_diffrn_measured_fraction_theta_max 0.995
_diffrn_measurement_device_type 'Rigaku XtaLAB P200'
_diffrn_measurement_method \w
_diffrn_radiation_type 'Mo K\a'
_diffrn_radiation_wavelength 0.71073
_diffrn_reflns_av_R_equivalents 0.0218
_diffrn_reflns_Laue_measured_fraction_full 0.997
_diffrn_reflns_Laue_measured_fraction_max 0.995
_diffrn_reflns_limit_h_max 15
_diffrn_reflns_limit_h_min -15
_diffrn_reflns_limit_k_max 20
_diffrn_reflns_limit_k_min -23
_diffrn_reflns_limit_l_max 26
_diffrn_reflns_limit_l_min -26
_diffrn_reflns_number 34505
_diffrn_reflns_point_group_measured_fraction_full 0.997
_diffrn_reflns_point_group_measured_fraction_max 0.995
_diffrn_reflns_theta_full 25.242
_diffrn_reflns_theta_max 27.500
_diffrn_reflns_theta_min 3.003
_diffrn_standards_number 0
_exptl_absorpt_coefficient_mu 0.350
_exptl_absorpt_correction_T_max 0.932
_exptl_absorpt_correction_T_min 0.826
_exptl_absorpt_correction_type multi-scan
_exptl_absorpt_process_details
;
CrysAlisPro 1.171.38.41 (Rigaku Oxford Diffraction, 2015)
Empirical absorption correction using spherical harmonics,
 implemented in SCALE3 ABSPACK scaling algorithm.
;
_exptl_crystal_colour yellow
_exptl_crystal_density_diffrn 1.332
_exptl_crystal_density_method 'not measured'
_exptl_crystal_description block
_exptl_crystal_F_000 1824.00
_exptl_crystal_size_max 0.300
_exptl_crystal_size_mid 0.250
_exptl_crystal_size_min 0.200
_refine_diff_density_max 0.81
_refine_diff_density_min -1.04
_refine_ls_extinction_method none
_refine_ls_goodness_of_fit_ref 1.070
_refine_ls_hydrogen_treatment mixed
_refine_ls_number_parameters 804
_refine_ls_number_reflns 9907
_refine_ls_number_restraints 90
_refine_ls_R_factor_all 0.0387
_refine_ls_R_factor_gt 0.0340
_refine_ls_shift/su_max 0.004
_refine_ls_structure_factor_coef Fsqd
_refine_ls_weighting_details 'w = 1/[\s^2^(Fo^2^)+(0.0375P)^2^+4.0783P] where P=(Fo^2^+2Fc^2^)/3'
_refine_ls_weighting_scheme calc
_refine_ls_wR_factor_gt 0.0862
_refine_ls_wR_factor_ref 0.0890
_reflns_Friedel_coverage 0.000
_reflns_number_gt 8885
_reflns_number_total 9907
_reflns_threshold_expression F^2^>2.0\s(F^2^)
_cod_data_source_file ao8b01065_si_002.cif
_cod_data_source_block 8
_cod_database_code 4516065

loop_
_space_group_symop_id
_space_group_symop_operation_xyz
1 +X,+Y,+Z
2 1/2-X,1/2+Y,1/2-Z
3 -X,-Y,-Z
4 -1/2+X,-1/2-Y,-1/2+Z

loop_
_atom_site_label
_atom_site_type_symbol
_atom_site_fract_x
_atom_site_fract_y
_atom_site_fract_z
_atom_site_U_iso_or_equiv
_atom_site_adp_type
_atom_site_occupancy
_atom_site_site_symmetry_order
_atom_site_calc_flag
_atom_site_refinement_flags_posn
_atom_site_refinement_flags_adp
_atom_site_refinement_flags_occupancy
_atom_site_disorder_assembly
_atom_site_disorder_group
Nb1 Nb 0.61143(2) 0.27405(2) 0.40167(2) 0.02292(6) Uani 1 1 d . . . . .
O1 O 0.56409(11) 0.18047(7) 0.35093(6) 0.0232(3) Uani 1 1 d . . . . .
N1 N 0.55287(13) 0.34318(8) 0.34816(7) 0.0247(3) Uani 1 1 d . . . . .
N2 N 0.51839(17) 0.28936(9) 0.47969(8) 0.0338(4) Uani 1 1 d . . . . .
N3 N 0.77439(14) 0.29798(8) 0.39555(7) 0.0265(3) Uani 1 1 d . . . . .
N4 N 0.69393(16) 0.16715(9) 0.46788(8) 0.0315(4) Uani 1 1 d . . . . .
C1 C 0.50814(16) 0.39920(10) 0.30861(9) 0.0261(4) Uani 1 1 d . . . . .
C2 C 0.39929(18) 0.42774(10) 0.32129(12) 0.0349(4) Uani 1 1 d . . . . .
C3 C 0.3558(2) 0.48393(11) 0.28173(12) 0.0407(5) Uani 1 1 d . . . . .
H3 H 0.2822 0.5031 0.2898 0.049 Uiso 1 1 calc R U . . .
C4 C 0.4184(2) 0.51240(12) 0.23063(11) 0.0418(5) Uani 1 1 d . . . . .
H4A H 0.3879 0.5508 0.2039 0.050 Uiso 1 1 calc R U . . .
C5 C 0.5250(2) 0.48468(12) 0.21879(10) 0.0383(5) Uani 1 1 d . . . . .
H5 H 0.5676 0.5048 0.1840 0.046 Uiso 1 1 calc R U . . .
C6 C 0.57209(17) 0.42787(11) 0.25647(9) 0.0305(4) Uani 1 1 d . . . . .
C7 C 0.68784(18) 0.39791(14) 0.24272(11) 0.0399(5) Uani 1 1 d . . . . .
H7A H 0.7064 0.3585 0.2741 0.048 Uiso 1 1 calc R U . . .
H7B H 0.6880 0.3788 0.1974 0.048 Uiso 1 1 calc R U . . .
H7C H 0.7449 0.4368 0.2477 0.048 Uiso 1 1 calc R U . . .
C8 C 0.3340(2) 0.39873(12) 0.37881(16) 0.0532(7) Uani 1 1 d . . . . .
H8A H 0.3779 0.3595 0.4007 0.064 Uiso 1 1 calc R U . . .
H8B H 0.3215 0.4382 0.4105 0.064 Uiso 1 1 calc R U . . .
H8C H 0.2601 0.3796 0.3626 0.064 Uiso 1 1 calc R U . . .
C9 C 0.4556(2) 0.29805(11) 0.52896(10) 0.0383(5) Uani 1 1 d . . . . .
C10 C 0.4730(3) 0.36562(13) 0.57510(13) 0.0677(10) Uani 1 1 d . . . . .
C11 C 0.3910(9) 0.4140(3) 0.5824(4) 0.0416(18) Uani 0.509(17) 1 d . . P A 1
H11A H 0.3585 0.4275 0.5388 0.062 Uiso 0.509(17) 1 calc R U P A 1
H11B H 0.4223 0.4575 0.6046 0.062 Uiso 0.509(17) 1 calc R U P A 1
H11C H 0.3311 0.3928 0.6093 0.062 Uiso 0.509(17) 1 calc R U P A 1
C12 C 0.5290(10) 0.3353(4) 0.6496(3) 0.0421(19) Uani 0.509(17) 1 d . . P A 1
H12A H 0.4730 0.3043 0.6711 0.063 Uiso 0.509(17) 1 calc R U P A 1
H12B H 0.5475 0.3772 0.6782 0.063 Uiso 0.509(17) 1 calc R U P A 1
H12C H 0.5985 0.3071 0.6422 0.063 Uiso 0.509(17) 1 calc R U P A 1
C13 C 0.5939(9) 0.4070(5) 0.5543(4) 0.0345(16) Uani 0.509(17) 1 d . . P A 1
H13A H 0.6575 0.3725 0.5585 0.052 Uiso 0.509(17) 1 calc R U P A 1
H13B H 0.6085 0.4487 0.5838 0.052 Uiso 0.509(17) 1 calc R U P A 1
H13C H 0.5864 0.4242 0.5084 0.052 Uiso 0.509(17) 1 calc R U P A 1
C14 C 0.3672(2) 0.23607(10) 0.54298(10) 0.0336(4) Uani 1 1 d . U . . .
C15 C 0.449(3) 0.1742(17) 0.5839(16) 0.034(4) Uani 0.29(3) 1 d . U P B 1
H15A H 0.5142 0.1612 0.5570 0.052 Uiso 0.29(3) 1 calc R U P B 1
H15B H 0.4038 0.1304 0.5923 0.052 Uiso 0.29(3) 1 calc R U P B 1
H15C H 0.4768 0.1950 0.6261 0.052 Uiso 0.29(3) 1 calc R U P B 1
C16 C 0.326(3) 0.2086(18) 0.4830(14) 0.033(4) Uani 0.29(3) 1 d . U P B 1
H16A H 0.2897 0.2479 0.4572 0.050 Uiso 0.29(3) 1 calc R U P B 1
H16B H 0.2704 0.1701 0.4910 0.050 Uiso 0.29(3) 1 calc R U P B 1
H16C H 0.3898 0.1885 0.4584 0.050 Uiso 0.29(3) 1 calc R U P B 1
C17 C 0.2845(15) 0.2605(8) 0.5908(8) 0.029(2) Uani 0.29(3) 1 d . U P B 1
H17A H 0.3250 0.2774 0.6312 0.044 Uiso 0.29(3) 1 calc R U P B 1
H17B H 0.2341 0.2198 0.6017 0.044 Uiso 0.29(3) 1 calc R U P B 1
H17C H 0.2390 0.3006 0.5717 0.044 Uiso 0.29(3) 1 calc R U P B 1
C18 C 0.75232(19) 0.13192(11) 0.51239(9) 0.0347(5) Uani 1 1 d . . . . .
C19 C 0.8080(2) 0.17479(14) 0.57054(10) 0.0454(6) Uani 1 1 d . . . . .
C20 C 0.9466(6) 0.1537(7) 0.5768(5) 0.054(2) Uani 0.500(19) 1 d . . P C 1
H20A H 0.9555 0.1047 0.5956 0.081 Uiso 0.500(19) 1 calc R U P C 1
H20B H 0.9862 0.1891 0.6058 0.081 Uiso 0.500(19) 1 calc R U P C 1
H20C H 0.9793 0.1551 0.5328 0.081 Uiso 0.500(19) 1 calc R U P C 1
C21 C 0.7826(16) 0.1489(12) 0.6384(11) 0.046(4) Uani 0.500(19) 1 d . . P C 1
H21A H 0.7008 0.1384 0.6409 0.069 Uiso 0.500(19) 1 calc R U P C 1
H21B H 0.8038 0.1868 0.6708 0.069 Uiso 0.500(19) 1 calc R U P C 1
H21C H 0.8264 0.1044 0.6483 0.069 Uiso 0.500(19) 1 calc R U P C 1
C22 C 0.7992(10) 0.2485(4) 0.5625(3) 0.0305(16) Uani 0.500(19) 1 d . . P C 1
H22A H 0.8367 0.2630 0.5219 0.046 Uiso 0.500(19) 1 calc R U P C 1
H22B H 0.8362 0.2732 0.6006 0.046 Uiso 0.500(19) 1 calc R U P C 1
H22C H 0.7185 0.2624 0.5594 0.046 Uiso 0.500(19) 1 calc R U P C 1
C23 C 0.87783(18) 0.31613(11) 0.38988(9) 0.0313(4) Uani 1 1 d . . . . .
C24 C 0.7596(2) 0.04712(12) 0.50596(10) 0.0368(5) Uani 1 1 d . . . . .
C25 C 0.8003(3) 0.0265(2) 0.4356(2) 0.0368(8) Uani 0.793(7) 1 d . . P D 1
H25A H 0.7495 0.0489 0.4019 0.055 Uiso 0.793(7) 1 calc R U P D 1
H25B H 0.7987 -0.0267 0.4304 0.055 Uiso 0.793(7) 1 calc R U P D 1
H25C H 0.8784 0.0442 0.4303 0.055 Uiso 0.793(7) 1 calc R U P D 1
C26 C 0.8360(5) 0.0019(2) 0.5536(2) 0.0694(15) Uani 0.793(7) 1 d . . P D 1
H26A H 0.9160 0.0158 0.5485 0.104 Uiso 0.793(7) 1 calc R U P D 1
H26B H 0.8265 -0.0501 0.5435 0.104 Uiso 0.793(7) 1 calc R U P D 1
H26C H 0.8143 0.0112 0.5993 0.104 Uiso 0.793(7) 1 calc R U P D 1
C27 C 0.6355(3) 0.01800(15) 0.51169(16) 0.0402(8) Uani 0.793(7) 1 d . . P D 1
H27A H 0.6066 0.0310 0.5552 0.060 Uiso 0.793(7) 1 calc R U P D 1
H27B H 0.6352 -0.0352 0.5067 0.060 Uiso 0.793(7) 1 calc R U P D 1
H27C H 0.5865 0.0399 0.4768 0.060 Uiso 0.793(7) 1 calc R U P D 1
C28 C 0.95539(18) 0.26587(13) 0.34928(11) 0.0383(5) Uani 1 1 d . . . . .
C29 C 0.9527(3) 0.2975(2) 0.27652(16) 0.0433(8) Uani 0.710(4) 1 d . . P E 1
H29A H 0.8740 0.2974 0.2586 0.065 Uiso 0.710(4) 1 calc R U P E 1
H29B H 1.0005 0.2672 0.2486 0.065 Uiso 0.710(4) 1 calc R U P E 1
H29C H 0.9821 0.3476 0.2773 0.065 Uiso 0.710(4) 1 calc R U P E 1
C30 C 1.0783(3) 0.2656(2) 0.3763(3) 0.0627(13) Uani 0.710(4) 1 d . . P E 1
H30A H 1.1088 0.3154 0.3755 0.094 Uiso 0.710(4) 1 calc R U P E 1
H30B H 1.1246 0.2339 0.3488 0.094 Uiso 0.710(4) 1 calc R U P E 1
H30C H 1.0804 0.2474 0.4219 0.094 Uiso 0.710(4) 1 calc R U P E 1
C31 C 0.9094(3) 0.19134(17) 0.34761(17) 0.0381(8) Uani 0.710(4) 1 d . . P E 1
H31A H 0.9079 0.1720 0.3928 0.057 Uiso 0.710(4) 1 calc R U P E 1
H31B H 0.9580 0.1603 0.3208 0.057 Uiso 0.710(4) 1 calc R U P E 1
H31C H 0.8317 0.1920 0.3282 0.057 Uiso 0.710(4) 1 calc R U P E 1
C32 C 0.9216(2) 0.38884(13) 0.42244(11) 0.0488(7) Uani 1 1 d . . . . .
C33 C 0.8426(9) 0.4217(5) 0.4575(5) 0.0424(18) Uani 0.524(18) 1 d . . P F 1
H33A H 0.7735 0.4290 0.4296 0.064 Uiso 0.524(18) 1 calc R U P F 1
H33B H 0.8715 0.4691 0.4730 0.064 Uiso 0.524(18) 1 calc R U P F 1
H33C H 0.8246 0.3913 0.4957 0.064 Uiso 0.524(18) 1 calc R U P F 1
C34 C 0.9662(18) 0.4436(12) 0.3700(9) 0.050(4) Uani 0.524(18) 1 d . . P F 1
H34A H 1.0274 0.4206 0.3455 0.074 Uiso 0.524(18) 1 calc R U P F 1
H34B H 0.9957 0.4874 0.3925 0.074 Uiso 0.524(18) 1 calc R U P F 1
H34C H 0.9035 0.4571 0.3392 0.074 Uiso 0.524(18) 1 calc R U P F 1
C35 C 1.0360(8) 0.3674(4) 0.4701(4) 0.0426(18) Uani 0.524(18) 1 d . . P F 1
H35A H 1.0143 0.3316 0.5035 0.064 Uiso 0.524(18) 1 calc R U P F 1
H35B H 1.0654 0.4115 0.4922 0.064 Uiso 0.524(18) 1 calc R U P F 1
H35C H 1.0952 0.3466 0.4426 0.064 Uiso 0.524(18) 1 calc R U P F 1
C39 C 0.51278(16) 0.15279(10) 0.29508(8) 0.0236(3) Uani 1 1 d . . . . .
H4 H 0.665(2) 0.1348(14) 0.4375(12) 0.039(6) Uiso 1 1 d . . . . .
F36A F 0.3729(3) 0.08203(19) 0.34643(13) 0.0463(9) Uani 0.564(5) 1 d . . P G 1
F36B F 0.4573(9) 0.0372(7) 0.2511(6) 0.055(3) Uani 0.564(5) 1 d . . P G 1
F36C F 0.5415(12) 0.0370(8) 0.3501(7) 0.047(3) Uani 0.564(5) 1 d . . P G 1
F37A F 0.5567(8) 0.1255(3) 0.1814(4) 0.0625(18) Uani 0.564(5) 1 d . . P G 1
F37B F 0.6620(11) 0.2036(10) 0.2336(8) 0.065(3) Uani 0.564(5) 1 d . . P G 1
F37C F 0.6787(3) 0.0859(2) 0.2558(2) 0.0581(10) Uani 0.564(5) 1 d . . P G 1
F38A F 0.3575(13) 0.2339(8) 0.3100(9) 0.0451(16) Uani 0.564(5) 1 d . . P G 1
F38B F 0.3286(10) 0.1573(9) 0.2314(7) 0.0430(17) Uani 0.564(5) 1 d . . P G 1
F38C F 0.4585(6) 0.2556(2) 0.2341(2) 0.0709(16) Uani 0.564(5) 1 d . . P G 1
C36 C 0.4686(4) 0.0744(2) 0.3127(2) 0.0291(9) Uani 0.564(5) 1 d . . P G 1
C37 C 0.6075(4) 0.1403(3) 0.24051(18) 0.0443(13) Uani 0.564(5) 1 d . . P G 1
C38 C 0.4195(5) 0.1995(3) 0.2683(2) 0.0439(12) Uani 0.564(5) 1 d . . P G 1
F0AA F 0.3501(14) 0.2245(10) 0.3183(11) 0.060(4) Uani 0.436(5) 1 d . . P G 2
F1AA F 0.3511(13) 0.1620(11) 0.2263(8) 0.053(3) Uani 0.436(5) 1 d . . P G 2
F36D F 0.3232(3) 0.1235(2) 0.33269(16) 0.0407(10) Uani 0.436(5) 1 d . . P G 2
F2AA F 0.6375(4) 0.0584(2) 0.2778(2) 0.0476(11) Uani 0.436(5) 1 d . . P G 2
F3AA F 0.4456(10) 0.0318(9) 0.2588(8) 0.0312(15) Uani 0.436(5) 1 d . . P G 2
F37D F 0.5141(15) 0.0415(9) 0.3528(7) 0.044(3) Uani 0.436(5) 1 d . . P G 2
F4AA F 0.5121(4) 0.2561(3) 0.2197(3) 0.0407(11) Uani 0.436(5) 1 d . . P G 2
F5AA F 0.5404(9) 0.1509(4) 0.1764(5) 0.0424(14) Uani 0.436(5) 1 d . . P G 2
F38D F 0.6763(14) 0.1970(12) 0.2403(10) 0.0388(19) Uani 0.436(5) 1 d . . P G 2
C36A C 0.3752(4) 0.1681(3) 0.2912(3) 0.0298(11) Uani 0.436(5) 1 d . . P G 2
C37A C 0.5301(6) 0.0718(3) 0.2929(3) 0.0337(13) Uani 0.436(5) 1 d . . P G 2
C38A C 0.5582(4) 0.1907(3) 0.2315(2) 0.0308(12) Uani 0.436(5) 1 d . . P G 2
C30A C 1.0117(6) 0.2012(4) 0.4020(4) 0.0349(17) Uani 0.290(4) 1 d . . P E 2
H30D H 1.0664 0.2243 0.4332 0.052 Uiso 0.290(4) 1 calc R U P E 2
H30E H 1.0508 0.1638 0.3765 0.052 Uiso 0.290(4) 1 calc R U P E 2
H30F H 0.9502 0.1786 0.4266 0.052 Uiso 0.290(4) 1 calc R U P E 2
C29A C 1.0544(7) 0.2870(5) 0.3084(4) 0.0399(19) Uani 0.290(4) 1 d . . P E 2
H29D H 1.0281 0.3197 0.2727 0.060 Uiso 0.290(4) 1 calc R U P E 2
H29E H 1.0879 0.2431 0.2893 0.060 Uiso 0.290(4) 1 calc R U P E 2
H29F H 1.1119 0.3120 0.3364 0.060 Uiso 0.290(4) 1 calc R U P E 2
C31A C 0.8818(6) 0.2088(4) 0.3035(4) 0.0324(16) Uani 0.290(4) 1 d . . P E 2
H31D H 0.8312 0.1804 0.3314 0.049 Uiso 0.290(4) 1 calc R U P E 2
H31E H 0.9338 0.1757 0.2811 0.049 Uiso 0.290(4) 1 calc R U P E 2
H31F H 0.8360 0.2358 0.2702 0.049 Uiso 0.290(4) 1 calc R U P E 2
C26A C 0.6761(10) 0.0191(5) 0.5583(8) 0.042(4) Uani 0.207(7) 1 d . . P D 2
H26D H 0.7072 0.0300 0.6028 0.063 Uiso 0.207(7) 1 calc R U P D 2
H26E H 0.6663 -0.0338 0.5534 0.063 Uiso 0.207(7) 1 calc R U P D 2
H26F H 0.6020 0.0433 0.5517 0.063 Uiso 0.207(7) 1 calc R U P D 2
C25A C 0.8840(11) 0.0250(8) 0.5345(7) 0.040(3) Uani 0.207(7) 1 d . . P D 2
H25D H 0.9417 0.0544 0.5127 0.061 Uiso 0.207(7) 1 calc R U P D 2
H25E H 0.8977 -0.0268 0.5259 0.061 Uiso 0.207(7) 1 calc R U P D 2
H25F H 0.8886 0.0340 0.5823 0.061 Uiso 0.207(7) 1 calc R U P D 2
C27A C 0.7433(19) 0.0255(8) 0.4410(8) 0.048(4) Uani 0.207(7) 1 d . . P D 2
H27D H 0.6623 0.0298 0.4280 0.071 Uiso 0.207(7) 1 calc R U P D 2
H27E H 0.7676 -0.0254 0.4363 0.071 Uiso 0.207(7) 1 calc R U P D 2
H27F H 0.7885 0.0566 0.4123 0.071 Uiso 0.207(7) 1 calc R U P D 2
C20A C 0.9271(8) 0.1854(6) 0.5611(4) 0.051(2) Uani 0.500(19) 1 d . . P C 2
H20D H 0.9660 0.1380 0.5619 0.076 Uiso 0.500(19) 1 calc R U P C 2
H20E H 0.9591 0.2163 0.5967 0.076 Uiso 0.500(19) 1 calc R U P C 2
H20F H 0.9380 0.2091 0.5183 0.076 Uiso 0.500(19) 1 calc R U P C 2
C21A C 0.7514(13) 0.1469(13) 0.6368(10) 0.037(3) Uani 0.500(19) 1 d . . P C 2
H21D H 0.6683 0.1527 0.6327 0.055 Uiso 0.500(19) 1 calc R U P C 2
H21E H 0.7810 0.1756 0.6745 0.055 Uiso 0.500(19) 1 calc R U P C 2
H21F H 0.7700 0.0953 0.6438 0.055 Uiso 0.500(19) 1 calc R U P C 2
C22A C 0.7498(10) 0.2609(4) 0.5682(3) 0.0311(16) Uani 0.500(19) 1 d . . P C 2
H22D H 0.7633 0.2832 0.5251 0.047 Uiso 0.500(19) 1 calc R U P C 2
H22E H 0.7854 0.2908 0.6034 0.047 Uiso 0.500(19) 1 calc R U P C 2
H22F H 0.6675 0.2577 0.5748 0.047 Uiso 0.500(19) 1 calc R U P C 2
C35A C 0.9825(10) 0.3822(4) 0.4875(4) 0.041(2) Uani 0.476(18) 1 d . . P F 2
H35D H 0.9412 0.3483 0.5156 0.062 Uiso 0.476(18) 1 calc R U P F 2
H35E H 0.9866 0.4303 0.5089 0.062 Uiso 0.476(18) 1 calc R U P F 2
H35F H 1.0599 0.3638 0.4811 0.062 Uiso 0.476(18) 1 calc R U P F 2
C33A C 0.7996(10) 0.4373(4) 0.4449(4) 0.0379(16) Uani 0.476(18) 1 d . . P F 2
H33D H 0.7490 0.4441 0.4058 0.057 Uiso 0.476(18) 1 calc R U P F 2
H33E H 0.8223 0.4851 0.4627 0.057 Uiso 0.476(18) 1 calc R U P F 2
H33F H 0.7594 0.4099 0.4786 0.057 Uiso 0.476(18) 1 calc R U P F 2
C34A C 0.981(2) 0.4367(12) 0.3724(9) 0.044(4) Uani 0.476(18) 1 d . . P F 2
H34D H 1.0541 0.4145 0.3613 0.067 Uiso 0.476(18) 1 calc R U P F 2
H34E H 0.9950 0.4852 0.3916 0.067 Uiso 0.476(18) 1 calc R U P F 2
H34F H 0.9326 0.4414 0.3322 0.067 Uiso 0.476(18) 1 calc R U P F 2
C13A C 0.5477(10) 0.4167(5) 0.5476(4) 0.0372(17) Uani 0.491(17) 1 d . . P A 2
H13D H 0.6258 0.3975 0.5499 0.056 Uiso 0.491(17) 1 calc R U P A 2
H13E H 0.5446 0.4625 0.5724 0.056 Uiso 0.491(17) 1 calc R U P A 2
H13F H 0.5248 0.4256 0.5012 0.056 Uiso 0.491(17) 1 calc R U P A 2
C11A C 0.3387(10) 0.4162(3) 0.5624(4) 0.0423(18) Uani 0.491(17) 1 d . . P A 2
H11D H 0.3214 0.4213 0.5148 0.064 Uiso 0.491(17) 1 calc R U P A 2
H11E H 0.3463 0.4648 0.5824 0.064 Uiso 0.491(17) 1 calc R U P A 2
H11F H 0.2766 0.3897 0.5831 0.064 Uiso 0.491(17) 1 calc R U P A 2
C12A C 0.4697(10) 0.3502(4) 0.6437(3) 0.0390(18) Uani 0.491(17) 1 d . . P A 2
H12D H 0.3996 0.3233 0.6529 0.058 Uiso 0.491(17) 1 calc R U P A 2
H12E H 0.4710 0.3960 0.6688 0.058 Uiso 0.491(17) 1 calc R U P A 2
H12F H 0.5361 0.3205 0.6571 0.058 Uiso 0.491(17) 1 calc R U P A 2
C17A C 0.2499(11) 0.2572(3) 0.5743(6) 0.0412(19) Uani 0.71(3) 1 d . U P B 2
H17D H 0.2644 0.2804 0.6175 0.062 Uiso 0.71(3) 1 calc R U P B 2
H17E H 0.2038 0.2131 0.5799 0.062 Uiso 0.71(3) 1 calc R U P B 2
H17F H 0.2085 0.2914 0.5448 0.062 Uiso 0.71(3) 1 calc R U P B 2
C15A C 0.4254(10) 0.1789(7) 0.5845(6) 0.0305(15) Uani 0.71(3) 1 d . U P B 2
H15D H 0.4959 0.1638 0.5636 0.046 Uiso 0.71(3) 1 calc R U P B 2
H15E H 0.3747 0.1367 0.5886 0.046 Uiso 0.71(3) 1 calc R U P B 2
H15F H 0.4437 0.1988 0.6286 0.046 Uiso 0.71(3) 1 calc R U P B 2
C16A C 0.3299(11) 0.1985(7) 0.4751(5) 0.0293(15) Uani 0.71(3) 1 d . U P B 2
H16D H 0.2982 0.2354 0.4446 0.044 Uiso 0.71(3) 1 calc R U P B 2
H16E H 0.2720 0.1612 0.4831 0.044 Uiso 0.71(3) 1 calc R U P B 2
H16F H 0.3965 0.1756 0.4556 0.044 Uiso 0.71(3) 1 calc R U P B 2

loop_
_atom_site_aniso_label
_atom_site_aniso_U_11
_atom_site_aniso_U_22
_atom_site_aniso_U_33
_atom_site_aniso_U_23
_atom_site_aniso_U_13
_atom_site_aniso_U_12
Nb1 0.03727(10) 0.01812(8) 0.01350(8) -0.00039(5) 0.00290(6) -0.00988(6)
O1 0.0344(7) 0.0209(6) 0.0142(5) -0.0014(4) -0.0026(5) -0.0070(5)
N1 0.0308(8) 0.0208(7) 0.0227(7) 0.0006(6) 0.0054(6) -0.0068(6)
N2 0.0593(11) 0.0209(8) 0.0219(7) -0.0029(6) 0.0111(7) -0.0143(7)
N3 0.0414(9) 0.0214(7) 0.0162(7) 0.0042(6) -0.0067(6) -0.0105(6)
N4 0.0526(10) 0.0251(8) 0.0162(7) 0.0025(6) -0.0065(7) -0.0177(7)
C1 0.0305(9) 0.0188(8) 0.0288(9) -0.0001(7) -0.0023(7) -0.0085(7)
C2 0.0367(11) 0.0176(9) 0.0505(12) -0.0052(8) 0.0025(9) -0.0069(8)
C3 0.0392(11) 0.0222(10) 0.0600(14) -0.0109(9) -0.0112(10) -0.0028(8)
C4 0.0589(14) 0.0252(10) 0.0397(12) 0.0001(9) -0.0235(10) -0.0038(9)
C5 0.0527(13) 0.0339(11) 0.0277(10) 0.0076(8) -0.0105(9) -0.0092(10)
C6 0.0373(10) 0.0297(10) 0.0240(9) 0.0053(7) -0.0066(7) -0.0098(8)
C7 0.0352(11) 0.0537(14) 0.0308(10) 0.0197(10) 0.0039(8) -0.0077(10)
C8 0.0471(13) 0.0232(10) 0.091(2) 0.0003(11) 0.0338(13) -0.0020(9)
C9 0.0727(16) 0.0176(9) 0.0257(9) -0.0034(7) 0.0200(10) -0.0114(9)
C10 0.143(3) 0.0247(11) 0.0383(13) -0.0157(10) 0.0445(16) -0.0332(15)
C11 0.056(5) 0.026(2) 0.044(3) -0.012(2) 0.019(3) -0.003(3)
C12 0.067(5) 0.035(3) 0.024(2) -0.0051(19) 0.005(3) -0.018(3)
C13 0.051(5) 0.021(3) 0.032(3) -0.004(2) 0.009(3) -0.015(3)
C14 0.0514(12) 0.0202(9) 0.0301(10) 0.0006(7) 0.0178(9) -0.0049(8)
C15 0.046(9) 0.024(5) 0.034(6) 0.011(4) 0.008(5) -0.011(5)
C16 0.045(7) 0.019(7) 0.037(6) 0.001(4) 0.013(4) -0.005(5)
C17 0.025(5) 0.034(4) 0.028(5) 0.000(3) -0.004(4) -0.012(4)
C18 0.0521(12) 0.0334(10) 0.0180(8) 0.0077(7) -0.0085(8) -0.0225(9)
C19 0.0653(15) 0.0526(14) 0.0175(9) 0.0043(9) -0.0134(9) -0.0309(12)
C20 0.045(3) 0.058(5) 0.058(5) -0.017(4) -0.027(3) -0.005(3)
C21 0.074(10) 0.037(4) 0.027(3) 0.011(3) -0.008(6) -0.016(6)
C22 0.046(4) 0.024(3) 0.020(2) -0.0008(18) -0.011(2) -0.007(3)
C23 0.0438(11) 0.0291(10) 0.0202(8) 0.0092(7) -0.0104(7) -0.0178(8)
C24 0.0480(12) 0.0311(10) 0.0307(10) 0.0120(8) -0.0111(9) -0.0120(9)
C25 0.0352(17) 0.0323(16) 0.0424(16) 0.0105(12) -0.0059(16) -0.0003(16)
C26 0.103(4) 0.043(2) 0.059(2) 0.0259(18) -0.050(2) -0.028(2)
C27 0.0589(19) 0.0261(13) 0.0360(17) 0.0005(11) 0.0076(14) -0.0191(12)
C28 0.0320(10) 0.0517(13) 0.0307(10) 0.0049(9) -0.0064(8) -0.0134(9)
C29 0.0448(18) 0.0503(19) 0.0353(16) 0.0088(14) 0.0103(13) 0.0006(15)
C30 0.0403(19) 0.043(2) 0.103(3) 0.018(2) -0.031(2) -0.0140(16)
C31 0.0391(16) 0.0350(16) 0.0400(19) -0.0024(13) -0.0001(13) -0.0092(13)
C32 0.0765(17) 0.0379(12) 0.0309(11) 0.0098(9) -0.0148(11) -0.0379(12)
C33 0.042(4) 0.027(3) 0.058(4) -0.018(3) 0.008(3) -0.014(3)
C34 0.049(5) 0.039(7) 0.062(8) 0.021(4) 0.013(6) -0.016(4)
C35 0.044(4) 0.036(3) 0.047(3) -0.005(2) -0.017(3) -0.016(3)
C39 0.0301(9) 0.0244(9) 0.0162(7) -0.0026(6) -0.0014(6) -0.0051(7)
F36A 0.0452(16) 0.055(2) 0.0389(13) -0.0041(12) 0.0097(11) -0.0242(15)
F36B 0.090(6) 0.029(3) 0.044(4) -0.018(3) -0.025(4) -0.004(3)
F36C 0.063(4) 0.026(2) 0.049(4) 0.002(2) -0.026(3) -0.005(2)
F37A 0.106(5) 0.067(4) 0.0149(17) -0.011(3) 0.008(2) -0.030(3)
F37B 0.076(8) 0.085(7) 0.034(4) -0.001(3) 0.021(5) -0.041(5)
F37C 0.0403(16) 0.065(2) 0.070(2) -0.0365(18) 0.0155(15) -0.0013(16)
F38A 0.040(3) 0.037(2) 0.059(3) -0.0087(19) 0.003(2) -0.0032(18)
F38B 0.032(2) 0.048(3) 0.048(2) -0.011(2) -0.0164(17) -0.0002(19)
F38C 0.134(5) 0.0280(15) 0.048(3) 0.0120(16) -0.053(3) -0.006(3)
C36 0.037(2) 0.0278(19) 0.0226(18) -0.0024(15) -0.0050(17) -0.0085(16)
C37 0.061(3) 0.050(3) 0.0220(17) -0.0105(17) 0.0087(17) -0.022(2)
C38 0.057(3) 0.034(2) 0.039(2) -0.0028(19) -0.025(2) 0.003(2)
F0AA 0.032(4) 0.064(8) 0.084(9) -0.038(6) -0.013(5) 0.018(5)
F1AA 0.063(8) 0.045(3) 0.047(5) 0.001(3) -0.041(5) 0.004(5)
F36D 0.0351(18) 0.044(2) 0.0429(17) -0.0012(14) 0.0044(13) -0.0175(16)
F2AA 0.046(2) 0.048(2) 0.049(2) -0.0198(18) -0.0129(17) 0.0254(19)
F3AA 0.035(2) 0.027(3) 0.030(3) -0.0038(19) -0.0144(19) -0.009(2)
F37D 0.092(10) 0.019(3) 0.021(3) 0.005(2) -0.007(4) -0.011(5)
F4AA 0.054(3) 0.039(2) 0.0278(19) 0.0107(14) -0.0114(17) -0.007(2)
F5AA 0.058(2) 0.052(4) 0.0165(19) -0.005(3) -0.0028(15) -0.004(3)
F38D 0.032(3) 0.057(4) 0.027(4) 0.001(3) 0.002(2) -0.010(2)
C36A 0.025(2) 0.031(3) 0.033(2) -0.006(2) -0.0036(18) -0.0052(19)
C37A 0.052(4) 0.026(2) 0.023(2) -0.0089(18) -0.012(2) 0.003(2)
C38A 0.032(3) 0.045(3) 0.0147(19) -0.0021(18) -0.0044(16) -0.004(2)
C30A 0.034(4) 0.040(4) 0.031(3) 0.001(3) -0.002(3) 0.006(3)
C29A 0.035(4) 0.051(5) 0.034(4) 0.002(3) 0.007(3) -0.010(3)
C31A 0.036(4) 0.037(4) 0.024(4) -0.006(3) 0.002(3) -0.003(3)
C26A 0.038(6) 0.017(5) 0.073(10) 0.004(5) 0.018(6) -0.003(4)
C25A 0.043(7) 0.026(6) 0.051(7) -0.014(5) -0.019(5) 0.020(5)
C27A 0.076(12) 0.019(5) 0.047(8) -0.003(5) -0.024(9) 0.011(8)
C20A 0.063(4) 0.047(4) 0.041(3) 0.004(3) -0.025(3) -0.011(3)
C21A 0.048(6) 0.045(5) 0.018(3) 0.007(3) -0.004(4) -0.005(5)
C22A 0.051(5) 0.020(2) 0.021(2) -0.0002(16) -0.010(3) -0.006(3)
C35A 0.054(5) 0.032(3) 0.036(3) 0.004(2) -0.017(3) -0.016(3)
C33A 0.044(5) 0.023(3) 0.046(3) -0.006(2) 0.000(3) -0.008(3)
C34A 0.068(8) 0.021(4) 0.043(6) 0.012(3) -0.020(5) -0.013(4)
C13A 0.055(5) 0.022(3) 0.036(3) -0.008(2) 0.004(3) -0.011(3)
C11A 0.057(5) 0.021(2) 0.050(4) -0.008(2) 0.015(3) 0.004(3)
C12A 0.060(5) 0.030(3) 0.027(2) -0.0119(19) 0.009(3) -0.013(3)
C17A 0.046(4) 0.035(2) 0.043(3) -0.001(2) 0.020(3) 0.000(2)
C15A 0.038(3) 0.028(3) 0.026(2) 0.0025(17) 0.003(2) -0.011(2)
C16A 0.035(2) 0.026(4) 0.028(2) -0.0015(19) 0.002(2) -0.004(2)

loop_
_atom_type_symbol
_atom_type_description
_atom_type_scat_dispersion_real
_atom_type_scat_dispersion_imag
_atom_type_scat_source
C C 0.0033 0.0016
;
International Tables for Crystallography
(Vol. C, Tables 4.2.6.8 and 6.1.1.4)
;
H H 0.0000 0.0000
;
International Tables for Crystallography
(Vol. C, Table 6.1.1.4)
;
F F 0.0171 0.0103
;
International Tables for Crystallography
(Vol. C, Tables 4.2.6.8 and 6.1.1.4)
;
N N 0.0061 0.0033
;
International Tables for Crystallography
(Vol. C, Tables 4.2.6.8 and 6.1.1.4)
;
Nb Nb -2.0727 0.6215
;
International Tables for Crystallography
(Vol. C, Tables 4.2.6.8 and 6.1.1.4)
;
O O 0.0106 0.0060
;
International Tables for Crystallography
(Vol. C, Tables 4.2.6.8 and 6.1.1.4)
;

loop_
_geom_angle_atom_site_label_1
_geom_angle_atom_site_label_2
_geom_angle_atom_site_label_3
_geom_angle
N1 Nb1 N2 99.88(7)
N1 Nb1 N3 99.14(7)
N2 Nb1 N3 125.67(7)
N1 Nb1 O1 101.31(6)
N2 Nb1 O1 111.69(6)
N3 Nb1 O1 113.58(6)
N1 Nb1 N4 174.27(6)
N2 Nb1 N4 84.24(7)
N3 Nb1 N4 81.45(6)
O1 Nb1 N4 73.35(5)
C39 O1 Nb1 145.76(11)
C1 N1 Nb1 177.55(13)
C9 N2 Nb1 178.00(17)
C23 N3 Nb1 177.14(14)
C18 N4 Nb1 159.77(14)
C18 N4 H4 108.7(16)
Nb1 N4 H4 91.2(16)
N1 C1 C2 119.69(17)
N1 C1 C6 120.17(17)
C2 C1 C6 120.14(18)
C3 C2 C1 119.2(2)
C3 C2 C8 121.2(2)
C1 C2 C8 119.6(2)
C4 C3 C2 120.9(2)
C4 C3 H3 119.5
C2 C3 H3 119.5
C5 C4 C3 119.7(2)
C5 C4 H4A 120.2
C3 C4 H4A 120.2
C4 C5 C6 121.8(2)
C4 C5 H5 119.1
C6 C5 H5 119.1
C5 C6 C1 118.3(2)
C5 C6 C7 121.19(19)
C1 C6 C7 120.46(17)
C6 C7 H7A 109.5
C6 C7 H7B 109.5
H7A C7 H7B 109.5
C6 C7 H7C 109.5
H7A C7 H7C 109.5
H7B C7 H7C 109.5
C2 C8 H8A 109.5
C2 C8 H8B 109.5
H8A C8 H8B 109.5
C2 C8 H8C 109.5
H8A C8 H8C 109.5
H8B C8 H8C 109.5
N2 C9 C10 120.07(19)
N2 C9 C14 117.03(17)
C10 C9 C14 122.79(17)
C13A C10 C12A 123.8(6)
C11 C10 C9 121.2(5)
C13A C10 C9 111.3(4)
C12A C10 C9 114.8(3)
C11 C10 C13 110.5(4)
C9 C10 C13 107.8(3)
C11 C10 C12 112.3(4)
C9 C10 C12 107.9(3)
C13 C10 C12 93.7(6)
C13A C10 C11A 98.6(5)
C12A C10 C11A 100.8(5)
C9 C10 C11A 102.8(4)
C10 C11 H11A 109.5
C10 C11 H11B 109.5
H11A C11 H11B 109.5
C10 C11 H11C 109.5
H11A C11 H11C 109.5
H11B C11 H11C 109.5
C10 C12 H12A 109.5
C10 C12 H12B 109.5
H12A C12 H12B 109.5
C10 C12 H12C 109.5
H12A C12 H12C 109.5
H12B C12 H12C 109.5
C10 C13 H13A 109.5
C10 C13 H13B 109.5
H13A C13 H13B 109.5
C10 C13 H13C 109.5
H13A C13 H13C 109.5
H13B C13 H13C 109.5
C16 C14 C17 118.2(16)
C16 C14 C9 108.5(15)
C17 C14 C9 110.7(6)
C15A C14 C9 108.5(5)
C15A C14 C17A 109.6(5)
C9 C14 C17A 118.9(3)
C15A C14 C16A 106.9(7)
C9 C14 C16A 108.9(5)
C17A C14 C16A 103.5(7)
C16 C14 C15 111.2(19)
C17 C14 C15 105.1(12)
C9 C14 C15 101.9(11)
C14 C15 H15A 109.5
C14 C15 H15B 109.5
H15A C15 H15B 109.5
C14 C15 H15C 109.5
H15A C15 H15C 109.5
H15B C15 H15C 109.5
C14 C16 H16A 109.5
C14 C16 H16B 109.5
H16A C16 H16B 109.5
C14 C16 H16C 109.5
H16A C16 H16C 109.5
H16B C16 H16C 109.5
C14 C17 H17A 109.5
C14 C17 H17B 109.5
H17A C17 H17B 109.5
C14 C17 H17C 109.5
H17A C17 H17C 109.5
H17B C17 H17C 109.5
N4 C18 C19 118.7(2)
N4 C18 C24 118.04(17)
C19 C18 C24 123.23(18)
C22 C19 C21 114.1(10)
C22 C19 C18 112.7(3)
C20A C19 C18 111.0(3)
C21 C19 C18 116.6(8)
C20A C19 C21A 126.1(7)
C18 C19 C21A 107.4(7)
C22 C19 C20 107.9(4)
C21 C19 C20 94.5(10)
C18 C19 C20 109.1(3)
C20A C19 C22A 105.1(4)
C18 C19 C22A 106.8(3)
C21A C19 C22A 98.2(9)
C19 C20 H20A 109.5
C19 C20 H20B 109.5
H20A C20 H20B 109.5
C19 C20 H20C 109.5
H20A C20 H20C 109.5
H20B C20 H20C 109.5
C19 C21 H21A 109.5
C19 C21 H21B 109.5
H21A C21 H21B 109.5
C19 C21 H21C 109.5
H21A C21 H21C 109.5
H21B C21 H21C 109.5
C19 C22 H22A 109.5
C19 C22 H22B 109.5
H22A C22 H22B 109.5
C19 C22 H22C 109.5
H22A C22 H22C 109.5
H22B C22 H22C 109.5
N3 C23 C28 118.16(17)
N3 C23 C32 119.2(2)
C28 C23 C32 122.62(19)
C27A C24 C26A 118.9(10)
C26 C24 C27 107.2(3)
C26 C24 C25 104.5(3)
C27 C24 C25 107.4(2)
C27A C24 C18 111.1(6)
C26 C24 C18 121.1(2)
C26A C24 C18 103.6(4)
C27 C24 C18 106.3(2)
C25 C24 C18 109.6(2)
C27A C24 C25A 111.5(9)
C26A C24 C25A 105.0(8)
C18 C24 C25A 105.8(5)
C24 C25 H25A 109.5
C24 C25 H25B 109.5
H25A C25 H25B 109.5
C24 C25 H25C 109.5
H25A C25 H25C 109.5
H25B C25 H25C 109.5
C24 C26 H26A 109.5
C24 C26 H26B 109.5
H26A C26 H26B 109.5
C24 C26 H26C 109.5
H26A C26 H26C 109.5
H26B C26 H26C 109.5
C24 C27 H27A 109.5
C24 C27 H27B 109.5
H27A C27 H27B 109.5
C24 C27 H27C 109.5
H27A C27 H27C 109.5
H27B C27 H27C 109.5
C31 C28 C30 110.3(2)
C31 C28 C23 110.1(2)
C29A C28 C23 128.1(4)
C30 C28 C23 112.1(3)
C31 C28 C29 108.9(2)
C30 C28 C29 108.9(3)
C23 C28 C29 106.3(2)
C29A C28 C31A 105.0(4)
C23 C28 C31A 112.0(3)
C29A C28 C30A 103.4(4)
C23 C28 C30A 107.6(3)
C31A C28 C30A 95.5(4)
C28 C29 H29A 109.5
C28 C29 H29B 109.5
H29A C29 H29B 109.5
C28 C29 H29C 109.5
H29A C29 H29C 109.5
H29B C29 H29C 109.5
C28 C30 H30A 109.5
C28 C30 H30B 109.5
H30A C30 H30B 109.5
C28 C30 H30C 109.5
H30A C30 H30C 109.5
H30B C30 H30C 109.5
C28 C31 H31A 109.5
C28 C31 H31B 109.5
H31A C31 H31B 109.5
C28 C31 H31C 109.5
H31A C31 H31C 109.5
H31B C31 H31C 109.5
C35A C32 C34A 114.7(8)
C33 C32 C34 108.9(10)
C33 C32 C23 112.7(3)
C35A C32 C23 116.5(3)
C34A C32 C23 111.3(7)
C34 C32 C23 112.0(7)
C33 C32 C35 111.0(4)
C34 C32 C35 105.2(8)
C23 C32 C35 106.8(3)
C35A C32 C33A 100.7(5)
C34A C32 C33A 105.9(10)
C23 C32 C33A 106.3(3)
C32 C33 H33A 109.5
C32 C33 H33B 109.5
H33A C33 H33B 109.5
C32 C33 H33C 109.5
H33A C33 H33C 109.5
H33B C33 H33C 109.5
C32 C34 H34A 109.5
C32 C34 H34B 109.5
H34A C34 H34B 109.5
C32 C34 H34C 109.5
H34A C34 H34C 109.5
H34B C34 H34C 109.5
C32 C35 H35A 109.5
C32 C35 H35B 109.5
H35A C35 H35B 109.5
C32 C35 H35C 109.5
H35A C35 H35C 109.5
H35B C35 H35C 109.5
O1 C39 C38 113.0(2)
O1 C39 C37A 109.7(2)
O1 C39 C38A 111.2(2)
C37A C39 C38A 111.4(3)
O1 C39 C36 107.06(18)
C38 C39 C36 111.5(3)
O1 C39 C37 109.0(2)
C38 C39 C37 110.6(3)
C36 C39 C37 105.3(3)
O1 C39 C36A 112.7(2)
C37A C39 C36A 107.6(3)
C38A C39 C36A 104.1(3)
F36C C36 F36A 107.6(7)
F36C C36 F36B 107.1(9)
F36A C36 F36B 116.1(6)
F36C C36 C39 113.2(7)
F36A C36 C39 107.8(3)
F36B C36 C39 105.2(6)
F37C C37 F37B 112.1(7)
F37C C37 F37A 108.2(4)
F37B C37 F37A 106.4(8)
F37C C37 C39 112.9(4)
F37B C37 C39 106.9(8)
F37A C37 C39 110.0(5)
F38A C38 F38C 99.8(7)
F38A C38 C39 117.9(8)
F38C C38 C39 112.0(5)
F38A C38 F38B 99.8(10)
F38C C38 F38B 113.1(6)
C39 C38 F38B 113.0(6)
F0AA C36A F36D 96.7(9)
F0AA C36A F1AA 118.0(13)
F36D C36A F1AA 118.6(9)
F0AA C36A C39 112.2(9)
F36D C36A C39 109.5(4)
F1AA C36A C39 102.1(8)
F2AA C37A F37D 106.9(9)
F2AA C37A F3AA 116.9(7)
F37D C37A F3AA 96.3(11)
F2AA C37A C39 108.7(5)
F37D C37A C39 111.0(9)
F3AA C37A C39 116.1(7)
F4AA C38A F5AA 106.7(5)
F4AA C38A F38D 110.0(9)
F5AA C38A F38D 106.1(10)
F4AA C38A C39 113.5(4)
F5AA C38A C39 113.0(5)
F38D C38A C39 107.2(9)
C28 C30A H30D 109.5
C28 C30A H30E 109.5
H30D C30A H30E 109.5
C28 C30A H30F 109.5
H30D C30A H30F 109.5
H30E C30A H30F 109.5
C28 C29A H29D 109.5
C28 C29A H29E 109.5
H29D C29A H29E 109.5
C28 C29A H29F 109.5
H29D C29A H29F 109.5
H29E C29A H29F 109.5
C28 C31A H31D 109.5
C28 C31A H31E 109.5
H31D C31A H31E 109.5
C28 C31A H31F 109.5
H31D C31A H31F 109.5
H31E C31A H31F 109.5
C24 C26A H26D 109.5
C24 C26A H26E 109.5
H26D C26A H26E 109.5
C24 C26A H26F 109.5
H26D C26A H26F 109.5
H26E C26A H26F 109.5
C24 C25A H25D 109.5
C24 C25A H25E 109.5
H25D C25A H25E 109.5
C24 C25A H25F 109.5
H25D C25A H25F 109.5
H25E C25A H25F 109.5
C24 C27A H27D 109.5
C24 C27A H27E 109.5
H27D C27A H27E 109.5
C24 C27A H27F 109.5
H27D C27A H27F 109.5
H27E C27A H27F 109.5
C19 C20A H20D 109.5
C19 C20A H20E 109.5
H20D C20A H20E 109.5
C19 C20A H20F 109.5
H20D C20A H20F 109.5
H20E C20A H20F 109.5
C19 C21A H21D 109.5
C19 C21A H21E 109.5
H21D C21A H21E 109.5
C19 C21A H21F 109.5
H21D C21A H21F 109.5
H21E C21A H21F 109.5
C19 C22A H22D 109.5
C19 C22A H22E 109.5
H22D C22A H22E 109.5
C19 C22A H22F 109.5
H22D C22A H22F 109.5
H22E C22A H22F 109.5
C32 C35A H35D 109.5
C32 C35A H35E 109.5
H35D C35A H35E 109.5
C32 C35A H35F 109.5
H35D C35A H35F 109.5
H35E C35A H35F 109.5
C32 C33A H33D 109.5
C32 C33A H33E 109.5
H33D C33A H33E 109.5
C32 C33A H33F 109.5
H33D C33A H33F 109.5
H33E C33A H33F 109.5
C32 C34A H34D 109.5
C32 C34A H34E 109.5
H34D C34A H34E 109.5
C32 C34A H34F 109.5
H34D C34A H34F 109.5
H34E C34A H34F 109.5
C10 C13A H13D 109.5
C10 C13A H13E 109.5
H13D C13A H13E 109.5
C10 C13A H13F 109.5
H13D C13A H13F 109.5
H13E C13A H13F 109.5
C10 C11A H11D 109.5
C10 C11A H11E 109.5
H11D C11A H11E 109.5
C10 C11A H11F 109.5
H11D C11A H11F 109.5
H11E C11A H11F 109.5
C10 C12A H12D 109.5
C10 C12A H12E 109.5
H12D C12A H12E 109.5
C10 C12A H12F 109.5
H12D C12A H12F 109.5
H12E C12A H12F 109.5
C14 C17A H17D 109.5
C14 C17A H17E 109.5
H17D C17A H17E 109.5
C14 C17A H17F 109.5
H17D C17A H17F 109.5
H17E C17A H17F 109.5
C14 C15A H15D 109.5
C14 C15A H15E 109.5
H15D C15A H15E 109.5
C14 C15A H15F 109.5
H15D C15A H15F 109.5
H15E C15A H15F 109.5
C14 C16A H16D 109.5
C14 C16A H16E 109.5
H16D C16A H16E 109.5
C14 C16A H16F 109.5
H16D C16A H16F 109.5
H16E C16A H16F 109.5

loop_
_geom_bond_atom_site_label_1
_geom_bond_atom_site_label_2
_geom_bond_distance
Nb1 N1 1.7877(16)
Nb1 N2 1.9647(17)
Nb1 N3 1.9669(17)
Nb1 O1 2.0641(12)
Nb1 N4 2.5448(17)
O1 C39 1.359(2)
N1 C1 1.393(2)
N2 C9 1.266(3)
N3 C23 1.266(3)
N4 C18 1.286(3)
N4 H4 0.91(3)
C1 C2 1.409(3)
C1 C6 1.413(3)
C2 C3 1.390(3)
C2 C8 1.508(3)
C3 C4 1.387(4)
C3 H3 0.9500
C4 C5 1.376(4)
C4 H4A 0.9500
C5 C6 1.393(3)
C5 H5 0.9500
C6 C7 1.497(3)
C7 H7A 0.9800
C7 H7B 0.9800
C7 H7C 0.9800
C8 H8A 0.9800
C8 H8B 0.9800
C8 H8C 0.9800
C9 C10 1.559(3)
C9 C14 1.569(3)
C10 C11 1.319(9)
C10 C13A 1.407(9)
C10 C12A 1.417(7)
C10 C13 1.672(9)
C10 C12 1.715(9)
C10 C11A 1.838(11)
C11 H11A 0.9800
C11 H11B 0.9800
C11 H11C 0.9800
C12 H12A 0.9800
C12 H12B 0.9800
C12 H12C 0.9800
C13 H13A 0.9800
C13 H13B 0.9800
C13 H13C 0.9800
C14 C16 1.38(3)
C14 C17 1.460(13)
C14 C15A 1.492(11)
C14 C17A 1.580(8)
C14 C16A 1.584(9)
C14 C15 1.68(3)
C15 H15A 0.9800
C15 H15B 0.9800
C15 H15C 0.9800
C16 H16A 0.9800
C16 H16B 0.9800
C16 H16C 0.9800
C17 H17A 0.9800
C17 H17B 0.9800
C17 H17C 0.9800
C18 C19 1.540(3)
C18 C24 1.562(3)
C19 C22 1.364(8)
C19 C20A 1.429(9)
C19 C21 1.49(2)
C19 C21A 1.60(2)
C19 C20 1.670(8)
C19 C22A 1.718(10)
C20 H20A 0.9800
C20 H20B 0.9800
C20 H20C 0.9800
C21 H21A 0.9800
C21 H21B 0.9800
C21 H21C 0.9800
C22 H22A 0.9800
C22 H22B 0.9800
C22 H22C 0.9800
C23 C28 1.547(3)
C23 C32 1.565(3)
C24 C27A 1.379(15)
C24 C26 1.536(4)
C24 C26A 1.550(11)
C24 C27 1.556(4)
C24 C25 1.561(5)
C24 C25A 1.603(11)
C25 H25A 0.9800
C25 H25B 0.9800
C25 H25C 0.9800
C26 H26A 0.9800
C26 H26B 0.9800
C26 H26C 0.9800
C27 H27A 0.9800
C27 H27B 0.9800
C27 H27C 0.9800
C28 C31 1.468(4)
C28 C29A 1.495(7)
C28 C30 1.523(4)
C28 C29 1.579(4)
C28 C31A 1.626(7)
C28 C30A 1.711(7)
C29 H29A 0.9800
C29 H29B 0.9800
C29 H29C 0.9800
C30 H30A 0.9800
C30 H30B 0.9800
C30 H30C 0.9800
C31 H31A 0.9800
C31 H31B 0.9800
C31 H31C 0.9800
C32 C33 1.327(8)
C32 C35A 1.480(6)
C32 C34A 1.523(19)
C32 C34 1.560(16)
C32 C35 1.672(7)
C32 C33A 1.755(11)
C33 H33A 0.9800
C33 H33B 0.9800
C33 H33C 0.9800
C34 H34A 0.9800
C34 H34B 0.9800
C34 H34C 0.9800
C35 H35A 0.9800
C35 H35B 0.9800
C35 H35C 0.9800
C39 C38 1.477(4)
C39 C37A 1.498(5)
C39 C38A 1.568(5)
C39 C36 1.572(4)
C39 C37 1.605(5)
C39 C36A 1.635(5)
F36A C36 1.339(6)
F36B C36 1.422(13)
F36C C36 1.314(13)
F37A C37 1.345(9)
F37B C37 1.333(19)
F37C C37 1.330(7)
F38A C38 1.293(17)
F38B C38 1.495(15)
F38C C38 1.328(8)
F0AA C36A 1.21(2)
F1AA C36A 1.336(17)
F36D C36A 1.333(7)
F2AA C37A 1.327(10)
F3AA C37A 1.396(13)
F37D C37A 1.349(15)
F4AA C38A 1.334(8)
F5AA C38A 1.342(10)
F38D C38A 1.394(16)
C30A H30D 0.9800
C30A H30E 0.9800
C30A H30F 0.9800
C29A H29D 0.9800
C29A H29E 0.9800
C29A H29F 0.9800
C31A H31D 0.9800
C31A H31E 0.9800
C31A H31F 0.9800
C26A H26D 0.9800
C26A H26E 0.9800
C26A H26F 0.9800
C25A H25D 0.9800
C25A H25E 0.9800
C25A H25F 0.9800
C27A H27D 0.9800
C27A H27E 0.9800
C27A H27F 0.9800
C20A H20D 0.9800
C20A H20E 0.9800
C20A H20F 0.9800
C21A H21D 0.9800
C21A H21E 0.9800
C21A H21F 0.9800
C22A H22D 0.9800
C22A H22E 0.9800
C22A H22F 0.9800
C35A H35D 0.9800
C35A H35E 0.9800
C35A H35F 0.9800
C33A H33D 0.9800
C33A H33E 0.9800
C33A H33F 0.9800
C34A H34D 0.9800
C34A H34E 0.9800
C34A H34F 0.9800
C13A H13D 0.9800
C13A H13E 0.9800
C13A H13F 0.9800
C11A H11D 0.9800
C11A H11E 0.9800
C11A H11F 0.9800
C12A H12D 0.9800
C12A H12E 0.9800
C12A H12F 0.9800
C17A H17D 0.9800
C17A H17E 0.9800
C17A H17F 0.9800
C15A H15D 0.9800
C15A H15E 0.9800
C15A H15F 0.9800
C16A H16D 0.9800
C16A H16E 0.9800
C16A H16F 0.9800

loop_
_geom_torsion_atom_site_label_1
_geom_torsion_atom_site_label_2
_geom_torsion_atom_site_label_3
_geom_torsion_atom_site_label_4
_geom_torsion
N1 C1 C2 C3 179.63(17)
C6 C1 C2 C3 0.3(3)
N1 C1 C2 C8 1.8(3)
C6 C1 C2 C8 -177.5(2)
C1 C2 C3 C4 -0.5(3)
C8 C2 C3 C4 177.3(2)
C2 C3 C4 C5 0.1(3)
C3 C4 C5 C6 0.6(3)
C4 C5 C6 C1 -0.8(3)
C4 C5 C6 C7 179.6(2)
N1 C1 C6 C5 -178.97(17)
C2 C1 C6 C5 0.3(3)
N1 C1 C6 C7 0.6(3)
C2 C1 C6 C7 179.94(19)
N2 C9 C10 C11 118.8(4)
C14 C9 C10 C11 -65.1(4)
N2 C9 C10 C13A 10.5(6)
C14 C9 C10 C13A -173.4(6)
N2 C9 C10 C12A -136.4(6)
C14 C9 C10 C12A 39.7(7)
N2 C9 C10 C13 -9.8(5)
C14 C9 C10 C13 166.3(4)
N2 C9 C10 C12 -109.9(4)
C14 C9 C10 C12 66.2(5)
N2 C9 C10 C11A 115.2(3)
C14 C9 C10 C11A -68.7(3)
N2 C9 C14 C16 -35.9(16)
C10 C9 C14 C16 147.9(16)
N2 C9 C14 C17 -167.1(8)
C10 C9 C14 C17 16.7(9)
N2 C9 C14 C15A 86.1(6)
C10 C9 C14 C15A -90.0(6)
N2 C9 C14 C17A -147.9(6)
C10 C9 C14 C17A 35.9(7)
N2 C9 C14 C16A -29.8(6)
C10 C9 C14 C16A 154.0(6)
N2 C9 C14 C15 81.5(12)
C10 C9 C14 C15 -94.7(12)
Nb1 N4 C18 C19 11.0(6)
Nb1 N4 C18 C24 -171.1(3)
N4 C18 C19 C22 -7.8(6)
C24 C18 C19 C22 174.4(6)
N4 C18 C19 C20A -101.7(6)
C24 C18 C19 C20A 80.5(6)
N4 C18 C19 C21 126.9(9)
C24 C18 C19 C21 -50.8(10)
N4 C18 C19 C21A 116.8(8)
C24 C18 C19 C21A -61.0(8)
N4 C18 C19 C20 -127.7(6)
C24 C18 C19 C20 54.6(6)
N4 C18 C19 C22A 12.3(4)
C24 C18 C19 C22A -165.4(4)
N4 C18 C24 C27A 25.3(11)
C19 C18 C24 C27A -156.9(10)
N4 C18 C24 C26 174.6(3)
C19 C18 C24 C26 -7.6(4)
N4 C18 C24 C26A -103.4(6)
C19 C18 C24 C26A 74.4(6)
N4 C18 C24 C27 -62.9(3)
C19 C18 C24 C27 114.9(2)
N4 C18 C24 C25 52.9(3)
C19 C18 C24 C25 -129.4(2)
N4 C18 C24 C25A 146.4(6)
C19 C18 C24 C25A -35.8(7)
N3 C23 C28 C31 -23.9(3)
C32 C23 C28 C31 157.6(2)
N3 C23 C28 C29A 148.0(4)
C32 C23 C28 C29A -30.5(5)
N3 C23 C28 C30 -147.2(2)
C32 C23 C28 C30 34.3(3)
N3 C23 C28 C29 93.9(2)
C32 C23 C28 C29 -84.6(2)
N3 C23 C28 C31A 15.8(4)
C32 C23 C28 C31A -162.7(3)
N3 C23 C28 C30A -88.0(3)
C32 C23 C28 C30A 93.5(3)
N3 C23 C32 C33 4.4(6)
C28 C23 C32 C33 -177.1(6)
N3 C23 C32 C35A 98.6(7)
C28 C23 C32 C35A -82.9(7)
N3 C23 C32 C34A -127.4(11)
C28 C23 C32 C34A 51.1(11)
N3 C23 C32 C34 -118.8(10)
C28 C23 C32 C34 59.7(10)
N3 C23 C32 C35 126.6(4)
C28 C23 C32 C35 -54.9(4)
N3 C23 C32 C33A -12.6(4)
C28 C23 C32 C33A 165.9(3)
Nb1 O1 C39 C38 -32.3(4)
Nb1 O1 C39 C37A 171.4(3)
Nb1 O1 C39 C38A 47.7(3)
Nb1 O1 C39 C36 -155.5(2)
Nb1 O1 C39 C37 91.0(3)
Nb1 O1 C39 C36A -68.8(3)
O1 C39 C36 F36C -41.3(8)
C38 C39 C36 F36C -165.4(8)
C37 C39 C36 F36C 74.6(8)
O1 C39 C36 F36A 77.6(3)
C38 C39 C36 F36A -46.5(4)
C37 C39 C36 F36A -166.5(3)
O1 C39 C36 F36B -157.9(5)
C38 C39 C36 F36B 78.0(6)
C37 C39 C36 F36B -42.0(6)
O1 C39 C37 F37C 70.0(3)
C38 C39 C37 F37C -165.2(3)
C36 C39 C37 F37C -44.6(4)
O1 C39 C37 F37B -53.8(7)
C38 C39 C37 F37B 71.0(7)
C36 C39 C37 F37B -168.4(7)
O1 C39 C37 F37A -169.0(4)
C38 C39 C37 F37A -44.2(5)
C36 C39 C37 F37A 76.4(4)
O1 C39 C38 F38A -35.5(9)
C36 C39 C38 F38A 85.2(8)
C37 C39 C38 F38A -157.9(8)
O1 C39 C38 F38C 79.6(4)
C36 C39 C38 F38C -159.7(4)
C37 C39 C38 F38C -42.9(4)
O1 C39 C38 F38B -151.2(6)
C36 C39 C38 F38B -30.6(7)
C37 C39 C38 F38B 86.3(7)
O1 C39 C36A F0AA 31.0(11)
C37A C39 C36A F0AA 152.0(11)
C38A C39 C36A F0AA -89.6(11)
O1 C39 C36A F36D -75.2(4)
C37A C39 C36A F36D 45.9(4)
C38A C39 C36A F36D 164.2(3)
O1 C39 C36A F1AA 158.3(9)
C37A C39 C36A F1AA -80.6(9)
C38A C39 C36A F1AA 37.7(10)
O1 C39 C37A F2AA -74.0(4)
C38A C39 C37A F2AA 49.5(4)
C36A C39 C37A F2AA 163.1(4)
O1 C39 C37A F37D 43.2(10)
C38A C39 C37A F37D 166.8(9)
C36A C39 C37A F37D -79.7(10)
O1 C39 C37A F3AA 151.8(8)
C38A C39 C37A F3AA -84.6(9)
C36A C39 C37A F3AA 28.9(9)
O1 C39 C38A F4AA -78.9(4)
C37A C39 C38A F4AA 158.4(4)
C36A C39 C38A F4AA 42.7(5)
O1 C39 C38A F5AA 159.3(5)
C37A C39 C38A F5AA 36.7(6)
C36A C39 C38A F5AA -79.1(5)
O1 C39 C38A F38D 42.8(10)
C37A C39 C38A F38D -79.9(10)
C36A C39 C38A F38D 164.4(9)
